data_1100010
loop_
_publ_author_name
'Birle, J D'
'Tettenhorst, R'

_publ_section_title 'Refined Muscovite structure'
_journal_name_full
;
Mineralogical Magazine and Journal of the Mineralogical Society (1876-
1968)
;
_journal_page_first 883
_journal_page_last 886
_journal_paper_doi 10.1180/minmag.1968.036.282.24
_journal_volume 36
_journal_year 1968
_chemical_formula_analytical
;
(K1.87 Na.12) (Al3.67 Fe.24 Mg.12) (Si6.22 Al1.78) O20 (O H)4
;
_chemical_formula_structural 'K (Al1.88 Fe.12) (Si3 Al) O10 (O H)2'
_chemical_formula_sum 'Al2.88 Fe0.12 H2 K O12 Si3'
_chemical_name_mineral 'Muscovite 2M1'
_chemical_name_systematic 'Potassium alumosilicate hydrate *'
_space_group_IT_number 15
_symmetry_cell_setting monoclinic
_symmetry_Int_Tables_number 15
_symmetry_space_group_name_Hall '-C 2yc'
_symmetry_space_group_name_H-M 'C 1 2/c 1'
_cell_angle_alpha 90
_cell_angle_beta 95.18
_cell_angle_gamma 90
_cell_formula_units_Z 4
_cell_length_a 5.194
_cell_length_b 8.996(6)
_cell_length_c 20.09599(200)
_cell_volume 935.2
_exptl_crystal_density_meas 2.8
_refine_ls_R_factor_all 0.12
_cod_original_formula_sum 'H2 Al2.88 Fe.12 K O12 Si3'
_cod_database_code 1100010

loop_
_symmetry_equiv_pos_as_xyz
x,y,z
-x,y,1/2-z
-x,-y,-z
x,-y,1/2+z
1/2+x,1/2+y,z
1/2-x,1/2+y,1/2-z
1/2-x,1/2-y,-z
1/2+x,1/2-y,1/2+z

loop_
_atom_site_label
_atom_site_type_symbol
_atom_site_symmetry_multiplicity
_atom_site_Wyckoff_symbol
_atom_site_fract_x
_atom_site_fract_y
_atom_site_fract_z
_atom_site_occupancy
_atom_site_attached_hydrogens
_atom_site_calc_flag
Al1 Al3+ 8 f 0.2514(13) 0.0848(7) 0.0004(3) 0.94 0 d
Fe1 Fe3+ 8 f 0.2514(13) 0.0848(7) 0.0004(3) 0.06 0 d
O1 O2- 8 f 0.4607(27) 0.9440(15) 0.0528(7) 1. 0 d
O2 O2- 8 f 0.3794(24) 0.2530(16) 0.0534(6) 1. 0 d
O3 O2- 8 f 0.4585(24) 0.5608(14) 0.0509(6) 1. 1 d
Si1 Si4+ 8 f 0.4659(11) 0.9286(6) 0.1352(3) 0.75 0 d
Si2 Si4+ 8 f 0.4515(10) 0.2576(6) 0.1351(3) 0.75 0 d
Al2 Al3+ 8 f 0.4659(11) 0.9286(6) 0.1352(3) 0.25 0 d
Al3 Al3+ 8 f 0.4515(10) 0.2576(6) 0.1351(3) 0.25 0 d
O4 O2- 8 f 0.4138(26) 0.0951(17) 0.1680(6) 1. 0 d
O5 O2- 8 f 0.2508(27) 0.8082(16) 0.1567(7) 1. 0 d
O6 O2- 8 f 0.2552(25) 0.3710(15) 0.1685(7) 1. 0 d
K1 K1+ 4 e 0. 0.0991(9) 0.25 1. 0 d
H1 H1+ 8 f -1. -1. -1. 1. 0 dum

loop_
_atom_type_symbol
_atom_type_oxidation_number
Al3+ 3.000
Fe3+ 3.000
O2- -2.000
Si4+ 4.000
K1+ 1.000
H1+ 1.000
